data_7223075
loop_
_publ_author_name
'Kumar, George Rajendra'
'Sarkar, Samir Kumar'
'Thilagar, Pakkirisamy'

_publ_section_title
;
 Triarylborane conjugated dicyanovinyl chromophores: intriguing optical
 properties and colorimetric anion discrimination.
;
_journal_issue 45
_journal_name_full 'Physical chemistry chemical physics : PCCP'
_journal_page_first 30424
_journal_page_last 30432
_journal_paper_doi 10.1039/c5cp05378a
_journal_volume 17
_journal_year 2015
_chemical_formula_moiety 'C22 H18 B0.5 N2.5'
_chemical_formula_sum 'C22 H18 B0.5 N2.5'
_chemical_formula_weight 322.82
_space_group_crystal_system orthorhombic
_space_group_IT_number 60
_space_group_name_Hall '-P 2n 2ab'
_space_group_name_H-M_alt 'P b c n'
_symmetry_Int_Tables_number 60
_symmetry_space_group_name_Hall '-P 2n 2ab'
_symmetry_space_group_name_H-M 'P b c n'
_audit_creation_date 2015-03-06
_audit_creation_method
;
Olex2 1.2
(compiled 2014.06.27 svn.r2953 for OlexSys, GUI svn.r4855)
;
_audit_update_record
;
2015-03-06 deposited with the CCDC.
2015-10-28 downloaded from the CCDC.
;
_cell_angle_alpha 90
_cell_angle_beta 90
_cell_angle_gamma 90
_cell_formula_units_Z 8
_cell_length_a 20.669(3)
_cell_length_b 13.906(3)
_cell_length_c 12.406(2)
_cell_measurement_temperature 296.15
_cell_volume 3565.8(11)
_computing_molecular_graphics 'Olex2 (Dolomanov et al., 2009)'
_computing_publication_material 'Olex2 (Dolomanov et al., 2009)'
_computing_structure_refinement 'olex2.refine (Bourhis et al., 2013)'
_diffrn_ambient_temperature 296.15
_diffrn_measured_fraction_theta_full 0.9951
_diffrn_measured_fraction_theta_max 0.9951
_diffrn_radiation_type 'Mo K\a'
_diffrn_radiation_wavelength 0.71073
_diffrn_reflns_av_R_equivalents 0.1260
_diffrn_reflns_av_unetI/netI 0.0689
_diffrn_reflns_limit_h_max 26
_diffrn_reflns_limit_h_min -26
_diffrn_reflns_limit_k_max 18
_diffrn_reflns_limit_k_min -18
_diffrn_reflns_limit_l_max 16
_diffrn_reflns_limit_l_min -16
_diffrn_reflns_number 51040
_diffrn_reflns_theta_full 27.5118
_diffrn_reflns_theta_max 27.51
_diffrn_reflns_theta_min 1.77
_exptl_absorpt_coefficient_mu 0.071
_exptl_crystal_colour PINK
_exptl_crystal_density_diffrn 1.2026
_exptl_crystal_description RECTANGULAR
_exptl_crystal_F_000 1360.4853
_exptl_crystal_size_max 0.6
_exptl_crystal_size_mid 0.6
_exptl_crystal_size_min 0.5
_refine_diff_density_max 0.4250
_refine_diff_density_min -0.3775
_refine_diff_density_rms 0.0934
_refine_ls_d_res_high 0.7693
_refine_ls_d_res_low 11.5375
_refine_ls_goodness_of_fit_ref 0.8987
_refine_ls_hydrogen_treatment mixed
_refine_ls_matrix_type full
_refine_ls_number_constraints 8
_refine_ls_number_parameters 277
_refine_ls_number_reflns 4085
_refine_ls_number_restraints 0
_refine_ls_restrained_S_all 0.8987
_refine_ls_R_factor_all 0.1165
_refine_ls_R_factor_gt 0.0555
_refine_ls_shift/su_max 0.0009
_refine_ls_shift/su_mean 0.0000
_refine_ls_structure_factor_coef Fsqd
_refine_ls_weighting_details 'w=1/[\s^2^(Fo^2^)+(0.1764P)^2^+0.7597P] where P=(Fo^2^+2Fc^2^)/3'
_refine_ls_weighting_scheme calc
_refine_ls_wR_factor_gt 0.1684
_refine_ls_wR_factor_ref 0.2508
_reflns_Friedel_coverage 0.0
_reflns_limit_h_max 26
_reflns_limit_h_min 0
_reflns_limit_k_max 18
_reflns_limit_k_min 0
_reflns_limit_l_max 16
_reflns_limit_l_min 0
_reflns_number_gt 2343
_reflns_number_total 4085
_reflns_threshold_expression I>=2u(I)
_cod_data_source_file c5cp05378a2.cif
_cod_data_source_block R1
_cod_depositor_comments 'Adding full bibliography for 7223075--7223076.cif.'
_cod_original_cell_volume 3565.7(10)
_cod_database_code 7223075
_olex2_refinement_description
;
1. Fixed Uiso
 At 1.5 times of:
  All C(H,H,H) groups
2.a Idealised Me refined as rotating group:
 C1(H1a,H1b,H1c), C22(H22a,H22b,H22c)
;
_olex2_submission_special_instructions 'No special instructions were received'

loop_
_space_group_symop_id
_space_group_symop_operation_xyz
1 x,y,z
2 x+1/2,-y+1/2,-z
3 -x,y,-z+1/2
4 -x+1/2,-y+1/2,z+1/2
5 -x,-y,-z
6 -x-1/2,y-1/2,z
7 x,-y,z-1/2
8 x-1/2,y-1/2,-z-1/2

loop_
_atom_site_label
_atom_site_type_symbol
_atom_site_fract_x
_atom_site_fract_y
_atom_site_fract_z
_atom_site_U_iso_or_equiv
_atom_site_adp_type
_atom_site_occupancy
_atom_site_site_symmetry_order
_atom_site_refinement_flags_posn
_atom_site_refinement_flags_adp
_atom_site_refinement_flags_occupancy
C0aa C 0.0 0.4962(2) 0.25 0.0262(7) Uani 1.000000 2 S T P
N2 N 0.0 0.3934(2) 0.25 0.0275(7) Uani 1.000000 2 S T P
N3 N 0.33619(15) 0.0672(2) -0.0546(2) 0.0614(8) Uani 1.000000 1 . . .
N4 N 0.23038(13) 0.3131(2) -0.1802(2) 0.0538(8) Uani 1.000000 1 . . .
C1 C -0.26613(14) 0.9615(2) 0.3079(3) 0.0495(8) Uani 1.000000 1 . . .
C2 C -0.19584(13) 0.93314(19) 0.2981(2) 0.0368(7) Uani 1.000000 1 . . .
C3 C -0.15964(13) 0.95620(19) 0.2068(2) 0.0337(6) Uani 1.000000 1 . . .
C4 C -0.09636(13) 0.92345(18) 0.1941(2) 0.0316(6) Uani 1.000000 1 . . .
C5 C -0.06663(13) 0.86355(18) 0.2721(2) 0.0305(6) Uani 1.000000 1 . . .
C6 C 0.0 0.6992(2) 0.25 0.0283(8) Uani 1.000000 2 S T P
C7 C 0.05760(13) 0.64611(19) 0.2631(2) 0.0315(6) Uani 1.000000 1 . . .
C8 C 0.05780(13) 0.54630(19) 0.2645(2) 0.0306(6) Uani 1.000000 1 . . .
C9 C 0.04991(12) 0.34188(17) 0.1972(2) 0.0267(6) Uani 1.000000 1 . . .
C10 C 0.07589(12) 0.37255(19) 0.0995(2) 0.0295(6) Uani 1.000000 1 . . .
C11 C 0.12499(13) 0.32076(19) 0.0501(2) 0.0320(6) Uani 1.000000 1 . . .
C12 C 0.14999(13) 0.23726(18) 0.0978(2) 0.0313(6) Uani 1.000000 1 . . .
C13 C 0.20367(14) 0.1798(2) 0.0589(2) 0.0369(7) Uani 1.000000 1 . . .
C14 C 0.24133(13) 0.1867(2) -0.0299(2) 0.0372(7) Uani 1.000000 1 . . .
C15 C 0.29424(15) 0.1200(2) -0.0447(2) 0.0461(8) Uani 1.000000 1 . . .
C16 C 0.23418(13) 0.2578(2) -0.1131(2) 0.0394(7) Uani 1.000000 1 . . .
C17 C 0.12262(14) 0.2068(2) 0.1951(2) 0.0357(7) Uani 1.000000 1 . . .
C18 C 0.07370(13) 0.25809(19) 0.2438(2) 0.0328(6) Uani 1.000000 1 . . .
C19 C -0.10300(14) 0.8437(2) 0.3666(2) 0.0372(7) Uani 1.000000 1 . . .
C20 C -0.16575(14) 0.8803(2) 0.3783(2) 0.0409(7) Uani 1.000000 1 . . .
C21 C -0.06083(15) 0.9506(3) 0.0917(3) 0.0422(8) Uani 1.000000 1 . . .
C22 C -0.07519(16) 0.7856(2) 0.4579(2) 0.0532(9) Uani 1.000000 1 . . .
B1 B 0.0 0.8121(3) 0.25 0.0313(9) Uani 1.000000 2 S T P
H3 H -0.1782(11) 0.9961(18) 0.1467(19) 0.024(6) Uiso 1.000000 1 . . .
H20 H -0.1899(13) 0.871(2) 0.444(2) 0.039(8) Uiso 1.000000 1 . . .
H10 H 0.0557(15) 0.430(2) 0.064(3) 0.051(9) Uiso 1.000000 1 . . .
H8 H 0.0956(14) 0.509(2) 0.280(2) 0.041(8) Uiso 1.000000 1 . . .
H7 H 0.0983(14) 0.680(2) 0.275(2) 0.035(7) Uiso 1.000000 1 . . .
H18 H 0.0579(13) 0.237(2) 0.312(2) 0.043(8) Uiso 1.000000 1 . . .
H17 H 0.1392(15) 0.151(2) 0.230(3) 0.049(9) Uiso 1.000000 1 . . .
H11 H 0.1420(13) 0.3445(19) -0.017(2) 0.037(8) Uiso 1.000000 1 . . .
H13 H 0.2194(15) 0.130(2) 0.104(3) 0.050(9) Uiso 1.000000 1 . . .
H21a H -0.0567(15) 0.894(2) 0.045(3) 0.048(9) Uiso 1.000000 1 . . .
H21b H -0.0837(15) 1.000(3) 0.052(3) 0.062(10) Uiso 1.000000 1 . . .
H21c H -0.0176(17) 0.984(3) 0.109(3) 0.069(10) Uiso 1.000000 1 . . .
H1a H -0.2736(3) 1.0196(9) 0.2680(15) 0.0742(13) Uiso 1.000000 1 GR . .
H1b H -0.29288(14) 0.9111(7) 0.2795(16) 0.0742(13) Uiso 1.000000 1 GR . .
H1c H -0.2766(3) 0.9719(15) 0.3824(3) 0.0742(13) Uiso 1.000000 1 GR . .
H22a H -0.0900(9) 0.7204(4) 0.4525(11) 0.0799(14) Uiso 1.000000 1 GR . .
H22b H -0.02881(16) 0.7871(14) 0.4541(11) 0.0799(14) Uiso 1.000000 1 GR . .
H22c H -0.0891(9) 0.8124(10) 0.5254(2) 0.0799(14) Uiso 1.000000 1 GR . .

loop_
_atom_site_aniso_label
_atom_site_aniso_U_11
_atom_site_aniso_U_22
_atom_site_aniso_U_33
_atom_site_aniso_U_12
_atom_site_aniso_U_13
_atom_site_aniso_U_23
C0aa 0.0302(18) 0.0202(17) 0.0282(17) -0.000000 -0.0016(14) 0.000000
N2 0.0274(15) 0.0239(15) 0.0312(16) -0.000000 0.0013(12) 0.000000
N3 0.0645(19) 0.0606(19) 0.0590(17) 0.0237(16) 0.0192(15) -0.0009(15)
N4 0.0523(17) 0.0518(17) 0.0572(17) 0.0068(13) 0.0185(13) 0.0115(15)
C1 0.0373(17) 0.0400(18) 0.071(2) -0.0040(13) 0.0116(15) -0.0037(16)
C2 0.0367(15) 0.0242(13) 0.0496(16) -0.0025(11) 0.0053(13) -0.0033(13)
C3 0.0331(14) 0.0240(13) 0.0441(16) -0.0024(11) 0.0003(12) 0.0022(12)
C4 0.0364(14) 0.0238(13) 0.0345(14) -0.0055(11) 0.0012(11) 0.0003(11)
C5 0.0375(14) 0.0225(13) 0.0314(13) -0.0037(11) 0.0002(11) 0.0003(11)
C6 0.0296(19) 0.0236(18) 0.0317(18) -0.000000 -0.0061(15) 0.000000
C7 0.0291(14) 0.0279(14) 0.0374(14) -0.0033(11) -0.0056(11) -0.0032(11)
C8 0.0253(13) 0.0288(14) 0.0378(14) 0.0047(11) -0.0051(11) -0.0016(12)
C9 0.0257(13) 0.0249(13) 0.0297(13) -0.0003(10) -0.0036(10) -0.0016(10)
C10 0.0310(13) 0.0261(13) 0.0315(13) 0.0025(11) -0.0009(11) 0.0030(11)
C11 0.0356(15) 0.0298(14) 0.0307(14) -0.0020(12) 0.0009(11) 0.0009(11)
C12 0.0356(14) 0.0271(14) 0.0312(13) 0.0016(11) 0.0002(11) -0.0018(11)
C13 0.0440(16) 0.0306(15) 0.0361(14) 0.0069(13) 0.0019(13) 0.0004(13)
C14 0.0388(15) 0.0308(15) 0.0422(16) 0.0026(12) 0.0017(12) -0.0026(13)
C15 0.0497(18) 0.0428(18) 0.0458(18) 0.0075(15) 0.0090(14) -0.0020(14)
C16 0.0348(16) 0.0408(17) 0.0426(16) 0.0013(13) 0.0107(12) -0.0039(15)
C17 0.0437(16) 0.0288(15) 0.0347(14) 0.0067(12) -0.0006(12) 0.0060(12)
C18 0.0369(14) 0.0302(14) 0.0314(13) 0.0049(12) 0.0014(11) 0.0037(12)
C19 0.0458(16) 0.0322(15) 0.0336(14) -0.0018(12) 0.0019(12) 0.0016(12)
C20 0.0449(17) 0.0371(16) 0.0407(16) -0.0090(13) 0.0109(13) -0.0012(13)
C21 0.0421(18) 0.0450(19) 0.0394(17) 0.0017(15) 0.0014(14) 0.0138(15)
C22 0.070(2) 0.056(2) 0.0336(16) 0.0073(17) 0.0073(14) 0.0107(15)
B1 0.042(2) 0.029(2) 0.0230(19) -0.000000 -0.0054(17) 0.000000

loop_
_atom_type_symbol
_atom_type_scat_dispersion_real
_atom_type_scat_dispersion_imag
_atom_type_scat_Cromer_Mann_a1
_atom_type_scat_Cromer_Mann_a2
_atom_type_scat_Cromer_Mann_a3
_atom_type_scat_Cromer_Mann_a4
_atom_type_scat_Cromer_Mann_b1
_atom_type_scat_Cromer_Mann_b2
_atom_type_scat_Cromer_Mann_b3
_atom_type_scat_Cromer_Mann_b4
_atom_type_scat_Cromer_Mann_c
_atom_type_scat_source
_atom_type_scat_dispersion_source
H 0.00000 0.00000 0.49300 0.32291 0.14019 0.04081 10.51090 26.12570 3.14236 57.79970 0.0030380000826 'International Tables Volume C Table 6.1.1.4 (pp. 500-502)' 'Henke, Gullikson and Davis, At. Data and Nucl. Data Tables, 1993, 54, 2'
C 0.00347 0.00161 2.31000 1.02000 1.58860 0.86500 20.84390 10.20750 0.56870 51.65120 0.215599998832 'International Tables Volume C Table 6.1.1.4 (pp. 500-502)' 'Henke, Gullikson and Davis, At. Data and Nucl. Data Tables, 1993, 54, 2'
B 0.00141 0.00067 2.05450 1.33260 1.09790 0.70680 23.21850 1.02100 60.34980 0.14030 -0.193200007081 'International Tables Volume C Table 6.1.1.4 (pp. 500-502)' 'Henke, Gullikson and Davis, At. Data and Nucl. Data Tables, 1993, 54, 2'
N 0.00653 0.00323 12.21260 3.13220 2.01250 1.16630 0.00570 9.89330 28.99750 0.58260 -11.5290002823 'International Tables Volume C Table 6.1.1.4 (pp. 500-502)' 'Henke, Gullikson and Davis, At. Data and Nucl. Data Tables, 1993, 54, 2'

loop_
_geom_angle_atom_site_label_1
_geom_angle_atom_site_label_2
_geom_angle_atom_site_label_3
_geom_angle
_geom_angle_site_symmetry_1
_geom_angle_site_symmetry_3
C8 C0aa N2 119.98(16) . .
C8 C0aa N2 119.98(16) 3 .
C8 C0aa C8 120.0(3) 3 .
C9 N2 C0aa 120.39(14) . .
C9 N2 C0aa 120.39(14) 3 .
C9 N2 C9 119.2(3) 3 .
H1a C1 C2 109.5 . .
H1b C1 C2 109.5 . .
H1b C1 H1a 109.5 . .
H1c C1 C2 109.5 . .
H1c C1 H1a 109.5 . .
H1c C1 H1b 109.5 . .
C3 C2 C1 121.4(3) . .
C20 C2 C1 120.8(3) . .
C20 C2 C3 117.7(3) . .
C4 C3 C2 121.3(3) . .
H3 C3 C2 121.6(13) . .
H3 C3 C4 117.0(13) . .
C5 C4 C3 121.5(2) . .
C21 C4 C3 117.9(2) . .
C21 C4 C5 120.6(3) . .
C19 C5 C4 116.6(2) . .
B1 C5 C4 121.8(2) 3 .
B1 C5 C19 121.2(2) 3 .
C7 C6 C7 116.9(3) 3 .
B1 C6 C7 121.56(16) . .
B1 C6 C7 121.56(16) . 3
C8 C7 C6 121.8(3) . .
H7 C7 C6 119.5(16) . .
H7 C7 C8 118.6(16) . .
C7 C8 C0aa 119.7(2) . .
H8 C8 C0aa 117.2(18) . .
H8 C8 C7 123.0(18) . .
C10 C9 N2 121.9(2) . .
C18 C9 N2 119.3(2) . .
C18 C9 C10 118.8(2) . .
C11 C10 C9 120.5(2) . .
H10 C10 C9 117.8(18) . .
H10 C10 C11 121.5(18) . .
C12 C11 C10 120.8(2) . .
H11 C11 C10 118.2(16) . .
H11 C11 C12 121.0(16) . .
C13 C12 C11 126.7(2) . .
C17 C12 C11 117.8(2) . .
C17 C12 C13 115.5(2) . .
C14 C13 C12 132.3(3) . .
H13 C13 C12 117.8(19) . .
H13 C13 C14 109.7(19) . .
C15 C14 C13 119.6(3) . .
C16 C14 C13 125.1(3) . .
C16 C14 C15 115.3(2) . .
C14 C15 N3 178.9(3) . .
C14 C16 N4 177.8(3) . .
C18 C17 C12 121.3(3) . .
H17 C17 C12 119.5(19) . .
H17 C17 C18 119.1(19) . .
C17 C18 C9 120.7(3) . .
H18 C18 C9 120.7(18) . .
H18 C18 C17 118.6(18) . .
C20 C19 C5 120.4(3) . .
C22 C19 C5 121.6(3) . .
C22 C19 C20 118.1(3) . .
C19 C20 C2 122.3(3) . .
H20 C20 C2 116.4(17) . .
H20 C20 C19 121.3(17) . .
H21a C21 C4 109.4(18) . .
H21b C21 C4 111.6(19) . .
H21b C21 H21a 108(3) . .
H21c C21 C4 111.0(19) . .
H21c C21 H21a 114(3) . .
H21c C21 H21b 102(3) . .
H22a C22 C19 109.5 . .
H22b C22 C19 109.5 . .
H22b C22 H22a 109.5 . .
H22c C22 C19 109.5 . .
H22c C22 H22a 109.5 . .
H22c C22 H22b 109.5 . .
C5 B1 C5 126.0(3) . 3
C6 B1 C5 117.01(16) . 3
C6 B1 C5 117.01(16) . .

loop_
_geom_bond_atom_site_label_1
_geom_bond_atom_site_label_2
_geom_bond_distance
_geom_bond_site_symmetry_2
C0aa N2 1.429(4) .
C0aa C8 1.395(3) 3
C0aa C8 1.395(3) .
N2 C9 1.416(3) .
N2 C9 1.416(3) 3
N3 C15 1.143(4) .
N4 C16 1.136(4) .
C1 C2 1.510(4) .
C1 H1a 0.9600 .
C1 H1b 0.9600 .
C1 H1c 0.9600 .
C2 C3 1.394(4) .
C2 C20 1.384(4) .
C3 C4 1.394(4) .
C3 H3 1.01(2) .
C4 C5 1.417(4) .
C4 C21 1.516(4) .
C5 C19 1.420(4) .
C5 B1 1.576(3) 3
C6 C7 1.410(3) .
C6 C7 1.410(3) 3
C6 B1 1.570(6) .
C7 C8 1.388(4) .
C7 H7 0.98(3) .
C8 H8 0.96(3) .
C9 C10 1.392(3) .
C9 C18 1.391(4) .
C10 C11 1.387(4) .
C10 H10 1.00(3) .
C11 C12 1.402(4) .
C11 H11 0.96(3) .
C12 C13 1.450(4) .
C12 C17 1.398(4) .
C13 C14 1.352(4) .
C13 H13 0.95(3) .
C14 C15 1.446(4) .
C14 C16 1.437(4) .
C17 C18 1.377(4) .
C17 H17 0.95(3) .
C18 H18 0.95(3) .
C19 C20 1.401(4) .
C19 C22 1.506(4) .
C20 H20 0.97(3) .
C21 H21a 0.98(3) .
C21 H21b 0.97(4) .
C21 H21c 1.03(4) .
C22 H22a 0.9600 .
C22 H22b 0.9600 .
C22 H22c 0.9600 .
